data_1503202
loop_
_publ_author_name
'Wang, Tong'
'Ye, Song'

_publ_section_title
;
 Diastereoselective synthesis of 6-trifluoromethyl-5,6-dihydropyrans via
 phosphine-catalyzed [4 + 2] annulation of \a-benzylallenoates with
 ketones.
;
_journal_issue 18
_journal_name_full 'Organic letters'
_journal_page_first 4168
_journal_page_last 4171
_journal_paper_doi 10.1021/ol101762z
_journal_volume 12
_journal_year 2010
_chemical_formula_moiety 'C21 H18 Br F3 O3'
_chemical_formula_sum 'C21 H18 Br F3 O3'
_chemical_formula_weight 455.26
_chemical_name_systematic
; 
 ? 
;
_space_group_IT_number 2
_symmetry_cell_setting triclinic
_symmetry_space_group_name_Hall '-P 1'
_symmetry_space_group_name_H-M 'P -1'
_atom_sites_solution_hydrogens geom
_atom_sites_solution_primary direct
_atom_sites_solution_secondary difmap
_audit_creation_method SHELXL-97
_cell_angle_alpha 86.746(10)
_cell_angle_beta 84.069(9)
_cell_angle_gamma 79.233(10)
_cell_formula_units_Z 4
_cell_length_a 9.156(2)
_cell_length_b 10.791(3)
_cell_length_c 20.165(6)
_cell_measurement_reflns_used 456
_cell_measurement_temperature 173(2)
_cell_measurement_theta_max 27.48
_cell_measurement_theta_min 2.17
_cell_volume 1945.4(9)
_computing_cell_refinement 'CrystalClear (Rigaku Inc., 2007)'
_computing_data_collection 'CrystalClear (Rigaku Inc., 2007)'
_computing_data_reduction 'CrystalClear (Rigaku Inc., 2007)'
_computing_molecular_graphics 'XP in Siemens SHELXTL (Sheldrick, 1994)'
_computing_publication_material 'SHELX97 (Sheldrick, 1997)'
_computing_structure_refinement 'SHELXL-97 (Sheldrick, 1997)'
_computing_structure_solution 'SHELXS-97 (Sheldrick, 1990)'
_diffrn_ambient_temperature 173(2)
_diffrn_measured_fraction_theta_full 0.998
_diffrn_measured_fraction_theta_max 0.998
_diffrn_measurement_device_type 'Saturn724+ CCD'
_diffrn_measurement_method '\w scans at fixed \c = 45\%'
_diffrn_radiation_monochromator graphite
_diffrn_radiation_source 'sealed tube'
_diffrn_radiation_type MoK\a
_diffrn_radiation_wavelength 0.71073
_diffrn_reflns_av_R_equivalents 0.0586
_diffrn_reflns_av_sigmaI/netI 0.0612
_diffrn_reflns_limit_h_max 10
_diffrn_reflns_limit_h_min -10
_diffrn_reflns_limit_k_max 12
_diffrn_reflns_limit_k_min -12
_diffrn_reflns_limit_l_max 23
_diffrn_reflns_limit_l_min -23
_diffrn_reflns_number 21608
_diffrn_reflns_theta_full 25.00
_diffrn_reflns_theta_max 25.00
_diffrn_reflns_theta_min 1.02
_exptl_absorpt_coefficient_mu 2.160
_exptl_absorpt_correction_T_max 0.7816
_exptl_absorpt_correction_T_min 0.6972
_exptl_absorpt_correction_type numerical
_exptl_absorpt_process_details 'CrystalClear (Rigaku Inc., 2007)'
_exptl_crystal_colour colorless
_exptl_crystal_density_diffrn 1.554
_exptl_crystal_density_method 'not measured'
_exptl_crystal_description block
_exptl_crystal_F_000 920
_exptl_crystal_size_max 0.18
_exptl_crystal_size_mid 0.17
_exptl_crystal_size_min 0.12
_refine_diff_density_max 0.487
_refine_diff_density_min -0.437
_refine_diff_density_rms 0.071
_refine_ls_extinction_method none
_refine_ls_goodness_of_fit_ref 1.170
_refine_ls_hydrogen_treatment constr
_refine_ls_matrix_type full
_refine_ls_number_parameters 507
_refine_ls_number_reflns 6835
_refine_ls_number_restraints 0
_refine_ls_restrained_S_all 1.170
_refine_ls_R_factor_all 0.0751
_refine_ls_R_factor_gt 0.0627
_refine_ls_shift/su_max 0.000
_refine_ls_shift/su_mean 0.000
_refine_ls_structure_factor_coef Fsqd
_refine_ls_weighting_details 'calc w=1/[\s^2^(Fo^2^)+(0.0218P)^2^+2.4334P] where P=(Fo^2^+2Fc^2^)/3'
_refine_ls_weighting_scheme calc
_refine_ls_wR_factor_gt 0.1077
_refine_ls_wR_factor_ref 0.1138
_reflns_number_gt 5873
_reflns_number_total 6835
_reflns_threshold_expression >2sigma(I)
_cod_data_source_file ol101762z_si_002.cif
_cod_data_source_block sa720
_cod_original_cell_volume 1945.3(9)
_cod_original_sg_symbol_H-M P-1
_cod_database_code 1503202

loop_
_symmetry_equiv_pos_as_xyz
'x, y, z'
'-x, -y, -z'

loop_
_atom_site_label
_atom_site_type_symbol
_atom_site_fract_x
_atom_site_fract_y
_atom_site_fract_z
_atom_site_U_iso_or_equiv
_atom_site_adp_type
_atom_site_occupancy
_atom_site_symmetry_multiplicity
_atom_site_calc_flag
_atom_site_refinement_flags
Br1 Br 0.58128(5) 0.73974(5) 0.22605(3) 0.04367(15) Uani 1 1 d .
Br2 Br 0.07704(6) 0.76241(5) 0.26714(3) 0.05197(17) Uani 1 1 d .
O1 O 0.3145(3) 1.1817(3) 0.11685(13) 0.0293(7) Uani 1 1 d .
O2 O -0.0524(4) 0.9177(3) 0.10552(15) 0.0427(8) Uani 1 1 d .
O3 O -0.0912(3) 1.0624(3) 0.18474(15) 0.0353(7) Uani 1 1 d .
O4 O -0.0593(3) 0.3294(3) 0.38651(13) 0.0304(7) Uani 1 1 d .
O5 O -0.5437(3) 0.5996(3) 0.39321(15) 0.0405(8) Uani 1 1 d .
O6 O -0.4827(3) 0.4440(3) 0.32005(15) 0.0396(8) Uani 1 1 d .
C1 C 0.3202(5) 1.2187(4) 0.0474(2) 0.0303(10) Uani 1 1 d .
C2 C 0.2811(5) 1.1169(4) 0.0059(2) 0.0343(11) Uani 1 1 d .
H2A H 0.2475 1.1560 -0.0368 0.041 Uiso 1 1 calc R
H2B H 0.3720 1.0528 -0.0046 0.041 Uiso 1 1 calc R
C3 C 0.1621(5) 1.0535(4) 0.0408(2) 0.0346(11) Uani 1 1 d .
H3A H 0.1167 1.0022 0.0154 0.041 Uiso 1 1 calc R
C4 C 0.1158(5) 1.0639(4) 0.1047(2) 0.0293(10) Uani 1 1 d .
C5 C 0.1853(5) 1.1378(4) 0.1504(2) 0.0286(10) Uani 1 1 d .
H5A H 0.1099 1.2109 0.1678 0.034 Uiso 1 1 calc R
C6 C 0.4782(5) 1.2411(4) 0.0276(2) 0.0312(10) Uani 1 1 d .
C7 C 0.5782(5) 1.2439(4) 0.0746(2) 0.0371(11) Uani 1 1 d .
H7A H 0.5470 1.2330 0.1206 0.045 Uiso 1 1 calc R
C8 C 0.7231(5) 1.2622(4) 0.0554(2) 0.0404(12) Uani 1 1 d .
H8A H 0.7901 1.2638 0.0882 0.048 Uiso 1 1 calc R
C9 C 0.7695(5) 1.2781(5) -0.0113(2) 0.0443(12) Uani 1 1 d .
H9A H 0.8684 1.2911 -0.0244 0.053 Uiso 1 1 calc R
C10 C 0.6730(5) 1.2753(5) -0.0589(2) 0.0448(12) Uani 1 1 d .
H10A H 0.7053 1.2857 -0.1048 0.054 Uiso 1 1 calc R
C11 C 0.5280(5) 1.2570(4) -0.0396(2) 0.0400(11) Uani 1 1 d .
H11A H 0.4618 1.2554 -0.0727 0.048 Uiso 1 1 calc R
C12 C 0.2117(5) 1.3437(4) 0.0405(2) 0.0356(11) Uani 1 1 d .
C13 C -0.0149(5) 1.0040(4) 0.1309(2) 0.0351(11) Uani 1 1 d .
C14 C -0.2251(5) 1.0123(5) 0.2099(2) 0.0417(12) Uani 1 1 d .
H14A H -0.1989 0.9206 0.2204 0.050 Uiso 1 1 calc R
H14B H -0.2978 1.0258 0.1759 0.050 Uiso 1 1 calc R
C15 C -0.2912(6) 1.0809(5) 0.2716(3) 0.0629(17) Uani 1 1 d .
H15A H -0.3812 1.0491 0.2898 0.094 Uiso 1 1 calc R
H15B H -0.3173 1.1714 0.2606 0.094 Uiso 1 1 calc R
H15C H -0.2183 1.0669 0.3048 0.094 Uiso 1 1 calc R
C16 C 0.2472(4) 1.0537(4) 0.2082(2) 0.0259(9) Uani 1 1 d .
C17 C 0.1906(5) 1.0744(4) 0.2735(2) 0.0329(10) Uani 1 1 d .
H17A H 0.1111 1.1430 0.2834 0.039 Uiso 1 1 calc R
C18 C 0.2492(5) 0.9956(4) 0.3248(2) 0.0399(12) Uani 1 1 d .
H18A H 0.2092 1.0106 0.3696 0.048 Uiso 1 1 calc R
C19 C 0.3645(5) 0.8961(4) 0.3116(2) 0.0346(11) Uani 1 1 d .
H19A H 0.4040 0.8420 0.3468 0.041 Uiso 1 1 calc R
C20 C 0.4217(5) 0.8762(4) 0.2461(2) 0.0314(10) Uani 1 1 d .
C21 C 0.3648(5) 0.9545(4) 0.1944(2) 0.0307(10) Uani 1 1 d .
H21A H 0.4061 0.9404 0.1497 0.037 Uiso 1 1 calc R
C22 C -0.0754(5) 0.2911(4) 0.4555(2) 0.0285(10) Uani 1 1 d .
C23 C -0.1706(5) 0.3972(4) 0.4964(2) 0.0347(11) Uani 1 1 d .
H23A H -0.2099 0.3609 0.5393 0.042 Uiso 1 1 calc R
H23B H -0.1070 0.4571 0.5066 0.042 Uiso 1 1 calc R
C24 C -0.2983(5) 0.4670(4) 0.4609(2) 0.0318(10) Uani 1 1 d .
H24A H -0.3735 0.5240 0.4855 0.038 Uiso 1 1 calc R
C25 C -0.3123(4) 0.4539(4) 0.3971(2) 0.0301(10) Uani 1 1 d .
C26 C -0.1917(4) 0.3769(4) 0.3523(2) 0.0290(10) Uani 1 1 d .
H26A H -0.2302 0.3045 0.3360 0.035 Uiso 1 1 calc R
C27 C 0.0837(5) 0.2571(4) 0.4768(2) 0.0314(10) Uani 1 1 d .
C28 C 0.2073(5) 0.2508(4) 0.4306(2) 0.0386(11) Uani 1 1 d .
H28A H 0.1943 0.2679 0.3846 0.046 Uiso 1 1 calc R
C29 C 0.3502(5) 0.2196(5) 0.4510(3) 0.0512(14) Uani 1 1 d .
H29A H 0.4345 0.2158 0.4189 0.061 Uiso 1 1 calc R
C30 C 0.3704(5) 0.1942(5) 0.5174(3) 0.0496(13) Uani 1 1 d .
H30A H 0.4686 0.1722 0.5310 0.059 Uiso 1 1 calc R
C31 C 0.2488(6) 0.2006(5) 0.5643(3) 0.0496(13) Uani 1 1 d .
H31A H 0.2629 0.1836 0.6102 0.059 Uiso 1 1 calc R
C32 C 0.1054(5) 0.2321(4) 0.5440(2) 0.0405(12) Uani 1 1 d .
H32A H 0.0214 0.2367 0.5762 0.049 Uiso 1 1 calc R
C33 C -0.1450(5) 0.1716(4) 0.4613(2) 0.0363(11) Uani 1 1 d .
C34 C -0.4575(5) 0.5111(4) 0.3707(2) 0.0333(10) Uani 1 1 d .
C35 C -0.6281(5) 0.4829(5) 0.2945(3) 0.0470(13) Uani 1 1 d .
H35A H -0.6410 0.5723 0.2783 0.056 Uiso 1 1 calc R
H35B H -0.7087 0.4745 0.3303 0.056 Uiso 1 1 calc R
C36 C -0.6350(7) 0.4003(6) 0.2390(3) 0.078(2) Uani 1 1 d .
H36A H -0.7343 0.4208 0.2228 0.117 Uiso 1 1 calc R
H36B H -0.6158 0.3118 0.2549 0.117 Uiso 1 1 calc R
H36C H -0.5593 0.4139 0.2025 0.117 Uiso 1 1 calc R
C37 C -0.1377(4) 0.4557(4) 0.2930(2) 0.0285(10) Uani 1 1 d .
C38 C -0.1606(5) 0.4320(4) 0.2287(2) 0.0363(11) Uani 1 1 d .
H38A H -0.2076 0.3635 0.2209 0.044 Uiso 1 1 calc R
C39 C -0.1151(5) 0.5078(4) 0.1754(2) 0.0410(12) Uani 1 1 d .
H39A H -0.1324 0.4914 0.1314 0.049 Uiso 1 1 calc R
C40 C -0.0449(5) 0.6067(4) 0.1860(2) 0.0418(12) Uani 1 1 d .
H40A H -0.0140 0.6589 0.1497 0.050 Uiso 1 1 calc R
C41 C -0.0206(5) 0.6279(4) 0.2505(2) 0.0333(10) Uani 1 1 d .
C42 C -0.0662(4) 0.5537(4) 0.3039(2) 0.0310(10) Uani 1 1 d .
H42A H -0.0484 0.5699 0.3479 0.037 Uiso 1 1 calc R
F1 F 0.2179(3) 1.3926(3) -0.02229(14) 0.0595(8) Uani 1 1 d .
F2 F 0.2394(3) 1.4316(2) 0.07913(15) 0.0514(7) Uani 1 1 d .
F3 F 0.0683(3) 1.3331(2) 0.05651(13) 0.0457(7) Uani 1 1 d .
F4 F -0.1548(3) 0.1232(3) 0.52373(14) 0.0599(9) Uani 1 1 d .
F5 F -0.0655(3) 0.0810(2) 0.42278(15) 0.0517(8) Uani 1 1 d .
F6 F -0.2842(3) 0.1902(2) 0.44240(13) 0.0412(7) Uani 1 1 d .

loop_
_atom_site_aniso_label
_atom_site_aniso_U_11
_atom_site_aniso_U_22
_atom_site_aniso_U_33
_atom_site_aniso_U_23
_atom_site_aniso_U_13
_atom_site_aniso_U_12
Br1 0.0380(3) 0.0405(3) 0.0477(3) 0.0070(2) -0.0035(2) 0.0023(2)
Br2 0.0463(3) 0.0481(3) 0.0648(4) 0.0184(3) -0.0106(3) -0.0205(3)
O1 0.0326(17) 0.0331(17) 0.0245(16) 0.0055(13) -0.0053(12) -0.0128(13)
O2 0.049(2) 0.046(2) 0.0381(19) -0.0028(16) -0.0073(15) -0.0207(17)
O3 0.0325(17) 0.0367(18) 0.0374(19) 0.0022(14) 0.0005(14) -0.0118(14)
O4 0.0287(16) 0.0344(17) 0.0250(16) 0.0065(13) 0.0004(12) -0.0020(13)
O5 0.0353(18) 0.044(2) 0.0353(18) 0.0027(15) 0.0019(14) 0.0077(15)
O6 0.0318(18) 0.0412(19) 0.043(2) -0.0013(15) -0.0058(14) 0.0001(14)
C1 0.029(2) 0.036(3) 0.025(2) 0.0013(19) -0.0030(18) -0.0038(19)
C2 0.035(3) 0.043(3) 0.027(2) -0.003(2) -0.0015(19) -0.012(2)
C3 0.034(3) 0.037(3) 0.034(3) -0.003(2) -0.009(2) -0.006(2)
C4 0.028(2) 0.027(2) 0.034(3) -0.0001(19) -0.0070(19) -0.0067(19)
C5 0.028(2) 0.030(2) 0.029(2) -0.0002(18) -0.0021(18) -0.0078(19)
C6 0.036(3) 0.027(2) 0.030(3) 0.0023(19) -0.0025(19) -0.006(2)
C7 0.038(3) 0.041(3) 0.031(3) 0.001(2) -0.001(2) -0.005(2)
C8 0.036(3) 0.048(3) 0.039(3) -0.002(2) -0.007(2) -0.010(2)
C9 0.035(3) 0.049(3) 0.050(3) -0.006(2) 0.005(2) -0.015(2)
C10 0.049(3) 0.051(3) 0.036(3) -0.001(2) 0.003(2) -0.016(3)
C11 0.041(3) 0.048(3) 0.032(3) -0.002(2) -0.003(2) -0.012(2)
C12 0.039(3) 0.037(3) 0.029(3) 0.007(2) -0.004(2) -0.005(2)
C13 0.039(3) 0.038(3) 0.029(3) 0.004(2) -0.007(2) -0.008(2)
C14 0.038(3) 0.044(3) 0.046(3) 0.000(2) -0.002(2) -0.015(2)
C15 0.055(4) 0.071(4) 0.067(4) -0.021(3) 0.022(3) -0.032(3)
C16 0.026(2) 0.029(2) 0.024(2) -0.0011(18) -0.0045(17) -0.0066(18)
C17 0.033(2) 0.033(3) 0.030(3) -0.002(2) -0.0003(19) -0.001(2)
C18 0.049(3) 0.046(3) 0.026(3) -0.002(2) 0.002(2) -0.013(2)
C19 0.040(3) 0.037(3) 0.031(3) 0.005(2) -0.009(2) -0.015(2)
C20 0.024(2) 0.033(2) 0.038(3) -0.002(2) -0.0065(19) -0.0044(19)
C21 0.030(2) 0.034(3) 0.029(2) 0.0016(19) -0.0027(18) -0.010(2)
C22 0.029(2) 0.033(2) 0.022(2) 0.0043(18) -0.0025(18) -0.0045(19)
C23 0.030(2) 0.042(3) 0.030(3) -0.002(2) 0.0004(19) -0.004(2)
C24 0.031(2) 0.029(2) 0.033(3) 0.0003(19) 0.0040(19) -0.0041(19)
C25 0.023(2) 0.032(2) 0.033(3) 0.0024(19) 0.0023(18) -0.0031(19)
C26 0.029(2) 0.029(2) 0.028(2) 0.0037(18) -0.0045(18) -0.0035(19)
C27 0.030(2) 0.030(2) 0.034(3) -0.0038(19) -0.0037(19) -0.0063(19)
C28 0.032(3) 0.046(3) 0.037(3) -0.008(2) -0.001(2) -0.004(2)
C29 0.032(3) 0.075(4) 0.047(3) -0.012(3) -0.002(2) -0.005(3)
C30 0.031(3) 0.058(3) 0.060(4) -0.001(3) -0.010(2) -0.007(2)
C31 0.048(3) 0.061(4) 0.042(3) 0.005(3) -0.021(3) -0.009(3)
C32 0.036(3) 0.050(3) 0.035(3) 0.000(2) -0.001(2) -0.010(2)
C33 0.029(2) 0.044(3) 0.037(3) 0.007(2) -0.006(2) -0.010(2)
C34 0.032(3) 0.036(3) 0.030(3) 0.008(2) 0.003(2) -0.006(2)
C35 0.030(3) 0.057(3) 0.051(3) 0.000(3) -0.011(2) 0.003(2)
C36 0.059(4) 0.101(5) 0.075(5) -0.033(4) -0.035(3) 0.009(4)
C37 0.024(2) 0.032(2) 0.027(2) 0.0023(19) 0.0001(18) -0.0002(19)
C38 0.038(3) 0.038(3) 0.031(3) -0.004(2) -0.004(2) 0.000(2)
C39 0.047(3) 0.046(3) 0.026(3) 0.000(2) -0.003(2) -0.001(2)
C40 0.041(3) 0.042(3) 0.035(3) 0.014(2) 0.008(2) 0.001(2)
C41 0.023(2) 0.032(2) 0.043(3) 0.007(2) 0.0000(19) -0.0042(19)
C42 0.028(2) 0.036(3) 0.027(2) 0.0021(19) -0.0029(18) -0.003(2)
F1 0.063(2) 0.062(2) 0.0424(18) 0.0222(15) -0.0018(14) 0.0096(16)
F2 0.0520(18) 0.0340(16) 0.067(2) -0.0046(14) -0.0050(15) -0.0047(13)
F3 0.0319(15) 0.0475(17) 0.0544(18) 0.0043(13) -0.0055(13) 0.0003(13)
F4 0.067(2) 0.070(2) 0.0494(19) 0.0349(16) -0.0171(15) -0.0341(17)
F5 0.0398(16) 0.0343(16) 0.080(2) -0.0088(15) -0.0031(15) -0.0049(13)
F6 0.0309(14) 0.0423(16) 0.0517(17) 0.0112(13) -0.0084(12) -0.0116(12)

loop_
_atom_type_symbol
_atom_type_description
_atom_type_scat_dispersion_real
_atom_type_scat_dispersion_imag
_atom_type_scat_source
C C 0.0033 0.0016 'International Tables Vol C Tables 4.2.6.8 and 6.1.1.4'
H H 0.0000 0.0000 'International Tables Vol C Tables 4.2.6.8 and 6.1.1.4'
O O 0.0106 0.0060 'International Tables Vol C Tables 4.2.6.8 and 6.1.1.4'
F F 0.0171 0.0103 'International Tables Vol C Tables 4.2.6.8 and 6.1.1.4'
Br Br -0.2901 2.4595 'International Tables Vol C Tables 4.2.6.8 and 6.1.1.4'

loop_
_geom_angle_atom_site_label_1
_geom_angle_atom_site_label_2
_geom_angle_atom_site_label_3
_geom_angle
C1 O1 C5 120.9(3)
C13 O3 C14 114.1(3)
C22 O4 C26 119.4(3)
C34 O6 C35 115.3(3)
O1 C1 C6 106.1(3)
O1 C1 C12 107.3(3)
C6 C1 C12 108.8(4)
O1 C1 C2 111.2(3)
C6 C1 C2 111.6(3)
C12 C1 C2 111.6(4)
C3 C2 C1 112.7(4)
C3 C2 H2A 109.1
C1 C2 H2A 109.1
C3 C2 H2B 109.1
C1 C2 H2B 109.1
H2A C2 H2B 107.8
C4 C3 C2 124.1(4)
C4 C3 H3A 117.9
C2 C3 H3A 117.9
C3 C4 C13 117.6(4)
C3 C4 C5 122.3(4)
C13 C4 C5 120.1(4)
O1 C5 C4 111.6(3)
O1 C5 C16 103.8(3)
C4 C5 C16 110.9(3)
O1 C5 H5A 110.1
C4 C5 H5A 110.1
C16 C5 H5A 110.1
C7 C6 C11 117.9(4)
C7 C6 C1 122.0(4)
C11 C6 C1 120.2(4)
C6 C7 C8 121.1(4)
C6 C7 H7A 119.4
C8 C7 H7A 119.4
C9 C8 C7 119.9(4)
C9 C8 H8A 120.0
C7 C8 H8A 120.0
C10 C9 C8 120.2(5)
C10 C9 H9A 119.9
C8 C9 H9A 119.9
C9 C10 C11 119.9(4)
C9 C10 H10A 120.1
C11 C10 H10A 120.1
C10 C11 C6 121.1(4)
C10 C11 H11A 119.5
C6 C11 H11A 119.5
F2 C12 F3 106.6(4)
F2 C12 F1 106.5(4)
F3 C12 F1 105.5(4)
F2 C12 C1 112.4(4)
F3 C12 C1 113.2(4)
F1 C12 C1 112.2(4)
O2 C13 O3 123.4(4)
O2 C13 C4 124.6(4)
O3 C13 C4 111.9(4)
O3 C14 C15 107.5(4)
O3 C14 H14A 110.2
C15 C14 H14A 110.2
O3 C14 H14B 110.2
C15 C14 H14B 110.2
H14A C14 H14B 108.5
C14 C15 H15A 109.5
C14 C15 H15B 109.5
H15A C15 H15B 109.5
C14 C15 H15C 109.5
H15A C15 H15C 109.5
H15B C15 H15C 109.5
C17 C16 C21 119.3(4)
C17 C16 C5 121.9(4)
C21 C16 C5 118.8(4)
C16 C17 C18 120.3(4)
C16 C17 H17A 119.8
C18 C17 H17A 119.8
C19 C18 C17 120.8(4)
C19 C18 H18A 119.6
C17 C18 H18A 119.6
C18 C19 C20 118.7(4)
C18 C19 H19A 120.7
C20 C19 H19A 120.7
C19 C20 C21 121.1(4)
C19 C20 Br1 119.8(3)
C21 C20 Br1 119.1(3)
C20 C21 C16 119.8(4)
C20 C21 H21A 120.1
C16 C21 H21A 120.1
O4 C22 C23 110.7(3)
O4 C22 C27 105.7(3)
C23 C22 C27 111.7(4)
O4 C22 C33 108.0(3)
C23 C22 C33 111.7(4)
C27 C22 C33 108.7(3)
C24 C23 C22 112.5(4)
C24 C23 H23A 109.1
C22 C23 H23A 109.1
C24 C23 H23B 109.1
C22 C23 H23B 109.1
H23A C23 H23B 107.8
C25 C24 C23 123.6(4)
C25 C24 H24A 118.2
C23 C24 H24A 118.2
C24 C25 C34 118.1(4)
C24 C25 C26 122.2(4)
C34 C25 C26 119.5(4)
O4 C26 C25 111.7(3)
O4 C26 C37 104.8(3)
C25 C26 C37 111.8(3)
O4 C26 H26A 109.5
C25 C26 H26A 109.5
C37 C26 H26A 109.5
C28 C27 C32 118.8(4)
C28 C27 C22 121.5(4)
C32 C27 C22 119.7(4)
C27 C28 C29 120.4(5)
C27 C28 H28A 119.8
C29 C28 H28A 119.8
C30 C29 C28 120.3(5)
C30 C29 H29A 119.9
C28 C29 H29A 119.9
C29 C30 C31 120.3(5)
C29 C30 H30A 119.9
C31 C30 H30A 119.9
C30 C31 C32 119.5(5)
C30 C31 H31A 120.2
C32 C31 H31A 120.2
C31 C32 C27 120.7(4)
C31 C32 H32A 119.7
C27 C32 H32A 119.7
F4 C33 F5 107.3(4)
F4 C33 F6 105.7(3)
F5 C33 F6 105.5(4)
F4 C33 C22 112.4(4)
F5 C33 C22 111.6(4)
F6 C33 C22 113.7(4)
O5 C34 O6 124.3(4)
O5 C34 C25 125.3(4)
O6 C34 C25 110.2(4)
O6 C35 C36 107.7(4)
O6 C35 H35A 110.2
C36 C35 H35A 110.2
O6 C35 H35B 110.2
C36 C35 H35B 110.2
H35A C35 H35B 108.5
C35 C36 H36A 109.5
C35 C36 H36B 109.5
H36A C36 H36B 109.5
C35 C36 H36C 109.5
H36A C36 H36C 109.5
H36B C36 H36C 109.5
C38 C37 C42 119.6(4)
C38 C37 C26 121.2(4)
C42 C37 C26 119.2(4)
C37 C38 C39 120.3(4)
C37 C38 H38A 119.9
C39 C38 H38A 119.9
C40 C39 C38 120.6(4)
C40 C39 H39A 119.7
C38 C39 H39A 119.7
C41 C40 C39 118.4(4)
C41 C40 H40A 120.8
C39 C40 H40A 120.8
C40 C41 C42 121.5(4)
C40 C41 Br2 119.8(3)
C42 C41 Br2 118.7(3)
C41 C42 C37 119.6(4)
C41 C42 H42A 120.2
C37 C42 H42A 120.2

loop_
_geom_bond_atom_site_label_1
_geom_bond_atom_site_label_2
_geom_bond_distance
Br1 C20 1.899(4)
Br2 C41 1.903(4)
O1 C1 1.433(5)
O1 C5 1.445(5)
O2 C13 1.207(5)
O3 C13 1.349(5)
O3 C14 1.463(5)
O4 C22 1.430(5)
O4 C26 1.452(5)
O5 C34 1.198(5)
O6 C34 1.347(5)
O6 C35 1.457(5)
C1 C6 1.520(6)
C1 C12 1.527(6)
C1 C2 1.532(6)
C2 C3 1.489(6)
C2 H2A 0.9900
C2 H2B 0.9900
C3 C4 1.320(6)
C3 H3A 0.9500
C4 C13 1.499(6)
C4 C5 1.511(5)
C5 C16 1.525(5)
C5 H5A 1.0000
C6 C7 1.389(6)
C6 C11 1.395(6)
C7 C8 1.391(6)
C7 H7A 0.9500
C8 C9 1.379(6)
C8 H8A 0.9500
C9 C10 1.375(6)
C9 H9A 0.9500
C10 C11 1.391(6)
C10 H10A 0.9500
C11 H11A 0.9500
C12 F2 1.335(5)
C12 F3 1.344(5)
C12 F1 1.344(5)
C14 C15 1.498(6)
C14 H14A 0.9900
C14 H14B 0.9900
C15 H15A 0.9800
C15 H15B 0.9800
C15 H15C 0.9800
C16 C17 1.380(5)
C16 C21 1.386(5)
C17 C18 1.388(6)
C17 H17A 0.9500
C18 C19 1.374(6)
C18 H18A 0.9500
C19 C20 1.383(6)
C19 H19A 0.9500
C20 C21 1.385(6)
C21 H21A 0.9500
C22 C23 1.529(6)
C22 C27 1.534(6)
C22 C33 1.535(6)
C23 C24 1.493(6)
C23 H23A 0.9900
C23 H23B 0.9900
C24 C25 1.324(6)
C24 H24A 0.9500
C25 C34 1.495(6)
C25 C26 1.504(5)
C26 C37 1.523(5)
C26 H26A 1.0000
C27 C28 1.384(6)
C27 C32 1.394(6)
C28 C29 1.387(6)
C28 H28A 0.9500
C29 C30 1.376(7)
C29 H29A 0.9500
C30 C31 1.379(7)
C30 H30A 0.9500
C31 C32 1.392(6)
C31 H31A 0.9500
C32 H32A 0.9500
C33 F4 1.336(5)
C33 F5 1.339(5)
C33 F6 1.344(5)
C35 C36 1.484(7)
C35 H35A 0.9900
C35 H35B 0.9900
C36 H36A 0.9800
C36 H36B 0.9800
C36 H36C 0.9800
C37 C38 1.379(6)
C37 C42 1.383(6)
C38 C39 1.390(6)
C38 H38A 0.9500
C39 C40 1.381(6)
C39 H39A 0.9500
C40 C41 1.381(6)
C40 H40A 0.9500
C41 C42 1.383(6)
C42 H42A 0.9500

loop_
_geom_torsion_atom_site_label_1
_geom_torsion_atom_site_label_2
_geom_torsion_atom_site_label_3
_geom_torsion_atom_site_label_4
_geom_torsion
C5 O1 C1 C6 -172.3(3)
C5 O1 C1 C12 71.5(4)
C5 O1 C1 C2 -50.8(5)
O1 C1 C2 C3 36.8(5)
C6 C1 C2 C3 155.0(4)
C12 C1 C2 C3 -83.0(5)
C1 C2 C3 C4 -12.8(6)
C2 C3 C4 C13 174.3(4)
C2 C3 C4 C5 -3.0(7)
C1 O1 C5 C4 34.7(5)
C1 O1 C5 C16 154.2(3)
C3 C4 C5 O1 -6.0(6)
C13 C4 C5 O1 176.7(3)
C3 C4 C5 C16 -121.2(4)
C13 C4 C5 C16 61.5(5)
O1 C1 C6 C7 -9.8(5)
C12 C1 C6 C7 105.3(5)
C2 C1 C6 C7 -131.1(4)
O1 C1 C6 C11 168.8(4)
C12 C1 C6 C11 -76.0(5)
C2 C1 C6 C11 47.6(5)
C11 C6 C7 C8 0.1(7)
C1 C6 C7 C8 178.8(4)
C6 C7 C8 C9 0.0(7)
C7 C8 C9 C10 -0.3(7)
C8 C9 C10 C11 0.4(7)
C9 C10 C11 C6 -0.2(7)
C7 C6 C11 C10 -0.1(7)
C1 C6 C11 C10 -178.8(4)
O1 C1 C12 F2 54.7(5)
C6 C1 C12 F2 -59.7(5)
C2 C1 C12 F2 176.7(3)
O1 C1 C12 F3 -66.2(4)
C6 C1 C12 F3 179.4(3)
C2 C1 C12 F3 55.8(5)
O1 C1 C12 F1 174.6(3)
C6 C1 C12 F1 60.2(5)
C2 C1 C12 F1 -63.4(5)
C14 O3 C13 O2 -0.3(6)
C14 O3 C13 C4 176.5(3)
C3 C4 C13 O2 23.5(7)
C5 C4 C13 O2 -159.1(4)
C3 C4 C13 O3 -153.3(4)
C5 C4 C13 O3 24.1(5)
C13 O3 C14 C15 176.5(4)
O1 C5 C16 C17 124.0(4)
C4 C5 C16 C17 -116.0(4)
O1 C5 C16 C21 -55.4(5)
C4 C5 C16 C21 64.6(5)
C21 C16 C17 C18 -1.0(6)
C5 C16 C17 C18 179.7(4)
C16 C17 C18 C19 0.2(7)
C17 C18 C19 C20 0.3(7)
C18 C19 C20 C21 0.0(6)
C18 C19 C20 Br1 179.9(3)
C19 C20 C21 C16 -0.8(6)
Br1 C20 C21 C16 179.3(3)
C17 C16 C21 C20 1.3(6)
C5 C16 C21 C20 -179.3(4)
C26 O4 C22 C23 -54.3(5)
C26 O4 C22 C27 -175.5(3)
C26 O4 C22 C33 68.3(4)
O4 C22 C23 C24 39.0(5)
C27 C22 C23 C24 156.5(4)
C33 C22 C23 C24 -81.4(4)
C22 C23 C24 C25 -11.3(6)
C23 C24 C25 C34 169.3(4)
C23 C24 C25 C26 -6.6(7)
C22 O4 C26 C25 36.4(5)
C22 O4 C26 C37 157.6(3)
C24 C25 C26 O4 -4.3(6)
C34 C25 C26 O4 179.9(3)
C24 C25 C26 C37 -121.3(4)
C34 C25 C26 C37 62.9(5)
O4 C22 C27 C28 -8.5(5)
C23 C22 C27 C28 -129.0(4)
C33 C22 C27 C28 107.2(5)
O4 C22 C27 C32 171.3(4)
C23 C22 C27 C32 50.8(5)
C33 C22 C27 C32 -72.9(5)
C32 C27 C28 C29 0.3(7)
C22 C27 C28 C29 -179.9(4)
C27 C28 C29 C30 0.2(8)
C28 C29 C30 C31 -0.6(8)
C29 C30 C31 C32 0.4(8)
C30 C31 C32 C27 0.1(8)
C28 C27 C32 C31 -0.4(7)
C22 C27 C32 C31 179.7(4)
O4 C22 C33 F4 175.6(3)
C23 C22 C33 F4 -62.5(5)
C27 C22 C33 F4 61.3(5)
O4 C22 C33 F5 54.9(4)
C23 C22 C33 F5 176.8(3)
C27 C22 C33 F5 -59.4(5)
O4 C22 C33 F6 -64.4(5)
C23 C22 C33 F6 57.6(5)
C27 C22 C33 F6 -178.6(4)
C35 O6 C34 O5 -2.2(6)
C35 O6 C34 C25 174.0(4)
C24 C25 C34 O5 25.8(7)
C26 C25 C34 O5 -158.2(4)
C24 C25 C34 O6 -150.4(4)
C26 C25 C34 O6 25.6(5)
C34 O6 C35 C36 179.3(4)
O4 C26 C37 C38 124.5(4)
C25 C26 C37 C38 -114.4(4)
O4 C26 C37 C42 -56.3(5)
C25 C26 C37 C42 64.9(5)
C42 C37 C38 C39 -1.5(6)
C26 C37 C38 C39 177.7(4)
C37 C38 C39 C40 0.8(7)
C38 C39 C40 C41 0.2(7)
C39 C40 C41 C42 -0.6(7)
C39 C40 C41 Br2 179.5(3)
C40 C41 C42 C37 0.0(6)
Br2 C41 C42 C37 179.8(3)
C38 C37 C42 C41 1.1(6)
C26 C37 C42 C41 -178.2(4)
